data_4100326
_journal_name_full 'Journal of the American Chemical Society'
_journal_year 2005
_chemical_formula_sum 'C16 H25 Br N2 Si'
_chemical_formula_weight 353.38
_space_group_IT_number 19
_symmetry_cell_setting orthorhombic
_symmetry_space_group_name_Hall 'P 2ac 2ab'
_symmetry_space_group_name_H-M 'P 21 21 21'
_cell_angle_alpha 90.00
_cell_angle_beta 90.00
_cell_angle_gamma 90.00
_cell_formula_units_Z 4
_cell_length_a 9.9685(8)
_cell_length_b 12.0502(8)
_cell_length_c 15.0987(11)
_cell_measurement_temperature 173(2)
_cell_volume 1813.7(2)
_diffrn_ambient_temperature 173(2)
_exptl_crystal_density_diffrn 1.294
_cod_depositor_comments
;
The following automatic conversions were performed:
'_symmetry_cell_setting' value 'Orthorhombic' changed to 'orthorhombic'
according to '/home/saulius/struct/CIF-dictionaries/cif_core.dic'
dictionary named 'cif_core.dic' version 2.4.1 from 2010-06-29.

Automatic conversion script
Id: cif_fix_enum 1527 2010-12-29 10:47:43Z saulius 
;
_cod_database_code 4100326

loop_
_symmetry_equiv_pos_as_xyz
'x, y, z'
'-x+1/2, -y, z+1/2'
'-x, y+1/2, -z+1/2'
'x+1/2, -y+1/2, -z'

loop_
_atom_site_label
_atom_site_type_symbol
_atom_site_fract_x
_atom_site_fract_y
_atom_site_fract_z
_atom_site_U_iso_or_equiv
_atom_site_adp_type
_atom_site_occupancy
_atom_site_symmetry_multiplicity
_atom_site_calc_flag
_atom_site_refinement_flags
_atom_site_disorder_assembly
_atom_site_disorder_group
Si Si 0.71073(6) 0.31657(5) 0.75350(4) 0.03043(15) Uani 1 1 d . . .
Br Br 0.82043(3) 0.47143(2) 0.80449(2) 0.04782(10) Uani 1 1 d . . .
N1 N 0.7551(2) 0.28992(17) 0.64578(14) 0.0344(5) Uani 1 1 d . . .
N2 N 0.78664(18) 0.19951(16) 0.79408(13) 0.0338(4) Uani 1 1 d . . .
C1 C 0.8026(3) 0.1595(2) 0.88653(16) 0.0386(6) Uani 1 1 d . . .
C2 C 0.6912(3) 0.2100(3) 0.94244(18) 0.0536(7) Uani 1 1 d . . .
H2A H 0.6987 0.2911 0.9413 0.080 Uiso 1 1 calc R . .
H2B H 0.6992 0.1837 1.0036 0.080 Uiso 1 1 calc R . .
H2C H 0.6039 0.1878 0.9184 0.080 Uiso 1 1 calc R . .
C3 C 0.7881(3) 0.0330(2) 0.88803(18) 0.0489(6) Uani 1 1 d . . .
H3A H 0.7004 0.0122 0.8638 0.073 Uiso 1 1 calc R . .
H3B H 0.7953 0.0063 0.9492 0.073 Uiso 1 1 calc R . .
H3C H 0.8593 -0.0005 0.8521 0.073 Uiso 1 1 calc R . .
C4 C 0.9393(3) 0.1941(3) 0.9229(2) 0.0522(7) Uani 1 1 d . . .
H4A H 1.0104 0.1629 0.8857 0.078 Uiso 1 1 calc R . .
H4B H 0.9493 0.1665 0.9836 0.078 Uiso 1 1 calc R . .
H4C H 0.9461 0.2753 0.9228 0.078 Uiso 1 1 calc R . .
C5 C 0.8745(2) 0.1608(2) 0.72700(17) 0.0373(6) Uani 1 1 d . . .
H5 H 0.9400 0.1049 0.7372 0.045 Uiso 1 1 calc R . .
C6 C 0.8574(2) 0.2092(2) 0.64846(17) 0.0372(6) Uani 1 1 d . . .
H6 H 0.9101 0.1908 0.5981 0.045 Uiso 1 1 calc R . .
C7 C 0.7325(3) 0.3542(2) 0.56302(16) 0.0394(6) Uani 1 1 d . . .
C8 C 0.8539(3) 0.4270(3) 0.5436(2) 0.0588(8) Uani 1 1 d . . .
H8A H 0.9354 0.3816 0.5448 0.088 Uiso 1 1 calc R . .
H8B H 0.8604 0.4854 0.5885 0.088 Uiso 1 1 calc R . .
H8C H 0.8439 0.4608 0.4849 0.088 Uiso 1 1 calc R . .
C9 C 0.7081(4) 0.2747(3) 0.48617(19) 0.0606(8) Uani 1 1 d . . .
H9A H 0.6882 0.3173 0.4325 0.091 Uiso 1 1 calc R . .
H9B H 0.6319 0.2263 0.5002 0.091 Uiso 1 1 calc R . .
H9C H 0.7883 0.2294 0.4765 0.091 Uiso 1 1 calc R . .
C10 C 0.6099(3) 0.4274(3) 0.5751(2) 0.0602(9) Uani 1 1 d . . .
H10A H 0.6238 0.4770 0.6257 0.090 Uiso 1 1 calc R . .
H10B H 0.5310 0.3808 0.5859 0.090 Uiso 1 1 calc R . .
H10C H 0.5957 0.4716 0.5214 0.090 Uiso 1 1 calc R . .
C11 C 0.5299(2) 0.3393(2) 0.77880(15) 0.0331(5) Uani 1 1 d . . .
C12 C 0.4386(3) 0.2569(3) 0.7573(2) 0.0469(7) Uani 1 1 d . . .
H12 H 0.4696 0.1901 0.7308 0.056 Uiso 1 1 calc R . .
C13 C 0.3031(3) 0.2702(3) 0.7737(2) 0.0551(7) Uani 1 1 d . . .
H13 H 0.2420 0.2127 0.7588 0.066 Uiso 1 1 calc R . .
C14 C 0.2567(3) 0.3664(3) 0.81152(19) 0.0524(7) Uani 1 1 d . . .
H14 H 0.1634 0.3760 0.8220 0.063 Uiso 1 1 calc R . .
C15 C 0.3456(3) 0.4488(3) 0.83423(18) 0.0483(7) Uani 1 1 d . . .
H15 H 0.3136 0.5149 0.8612 0.058 Uiso 1 1 calc R . .
C16 C 0.4811(3) 0.4360(2) 0.81807(17) 0.0399(6) Uani 1 1 d . . .
H16 H 0.5417 0.4936 0.8338 0.048 Uiso 1 1 calc R . .

loop_
_atom_site_aniso_label
_atom_site_aniso_U_11
_atom_site_aniso_U_22
_atom_site_aniso_U_33
_atom_site_aniso_U_23
_atom_site_aniso_U_13
_atom_site_aniso_U_12
Si 0.0288(3) 0.0293(3) 0.0332(3) -0.0005(3) 0.0023(3) 0.0010(2)
Br 0.04785(16) 0.04021(14) 0.05539(16) -0.01032(13) 0.00402(14) -0.01175(12)
N1 0.0319(10) 0.0368(11) 0.0346(11) 0.0018(9) 0.0042(8) -0.0007(9)
N2 0.0304(10) 0.0359(10) 0.0349(10) 0.0010(9) 0.0029(8) 0.0045(8)
C1 0.0377(14) 0.0437(14) 0.0345(12) 0.0027(11) -0.0056(11) 0.0044(12)
C2 0.0591(18) 0.0670(19) 0.0348(13) 0.0041(13) 0.0033(14) 0.0108(17)
C3 0.0507(16) 0.0489(15) 0.0470(15) 0.0096(14) -0.0039(12) -0.0016(14)
C4 0.0514(17) 0.0504(17) 0.0549(17) 0.0056(15) -0.0149(14) -0.0024(14)
C5 0.0270(12) 0.0365(13) 0.0485(15) -0.0014(12) 0.0063(10) 0.0047(10)
C6 0.0326(13) 0.0389(14) 0.0401(14) -0.0025(12) 0.0101(11) 0.0007(10)
C7 0.0420(14) 0.0429(14) 0.0332(13) 0.0052(12) 0.0015(11) -0.0039(12)
C8 0.059(2) 0.064(2) 0.0539(18) 0.0188(15) 0.0016(14) -0.0175(16)
C9 0.073(2) 0.065(2) 0.0445(16) -0.0025(15) -0.0121(16) -0.0039(18)
C10 0.0598(19) 0.072(2) 0.0491(17) 0.0173(16) 0.0060(14) 0.0223(17)
C11 0.0333(12) 0.0335(12) 0.0326(12) 0.0052(10) 0.0033(9) 0.0025(10)
C12 0.0394(14) 0.0436(15) 0.0578(16) -0.0059(14) 0.0077(13) -0.0010(12)
C13 0.0378(15) 0.0609(18) 0.0667(18) 0.0033(15) 0.0031(14) -0.0067(14)
C14 0.0355(14) 0.075(2) 0.0462(16) 0.0150(17) 0.0072(13) 0.0143(14)
C15 0.0506(17) 0.0540(18) 0.0402(14) 0.0039(12) 0.0016(12) 0.0224(14)
C16 0.0424(14) 0.0399(14) 0.0373(14) 0.0016(11) -0.0009(11) 0.0104(11)

loop_
_geom_bond_atom_site_label_1
_geom_bond_atom_site_label_2
_geom_bond_distance
_geom_bond_site_symmetry_2
_geom_bond_publ_flag
Si N2 1.714(2) . ?
Si N1 1.716(2) . ?
Si C11 1.863(2) . ?
Si Br 2.2959(7) . ?
N1 C6 1.410(3) . ?
N1 C7 1.487(3) . ?
N2 C5 1.418(3) . ?
N2 C1 1.485(3) . ?
C1 C2 1.522(4) . ?
C1 C4 1.528(4) . ?
C1 C3 1.531(4) . ?
C5 C6 1.333(4) . ?
C7 C10 1.519(4) . ?
C7 C8 1.523(4) . ?
C7 C9 1.524(4) . ?
C11 C12 1.386(4) . ?
C11 C16 1.395(4) . ?
C12 C13 1.382(4) . ?
C13 C14 1.373(5) . ?
C14 C15 1.374(4) . ?
C15 C16 1.382(4) . ?

loop_
_cod_related_entry_id
_cod_related_entry_database
_cod_related_entry_code
1 ChemSpider 21122874
